data_4105856
loop_
_publ_author_name
'Evan R. King'
'Elisabeth T. Hennessy'
'Theodore A. Betley'

_publ_contact_author_address
;Department of Chemistry and Chemical Biology
Harvard University
Mallinckrodt 306E
12 Oxford Street
Cambridge, MA 02138
;
_publ_contact_author_email betley@chemistry.harvard.edu
_publ_contact_author_name 'Professor Theodore A. Betley'
_publ_contact_author_phone 617-496-9944
_publ_section_title
;
 Catalytic C-H Bond Amination from High-Spin Iron Imido Complexes
;
_journal_name_full 'Journal of the American Chemical Society'
_journal_page_first 4917
_journal_page_last 4923
_journal_paper_doi 10.1021/ja110066j
_journal_volume 133
_journal_year 2011
_chemical_formula_moiety 'C144 H108 Cl2 Fe2 N6, 4(C6 H6)'
_chemical_formula_sum 'C168 H132 Cl2 Fe2 N6'
_chemical_formula_weight 2417.40
_chemical_name_common ((ArDpme)FeCl(NC6H5))2
_chemical_name_systematic
;
bis(5-mesityl-1,9-di(2,4,6-triphenylphenyl)dipyrromethenato) diiron(III) 
dichloride mu-(N-imidocyclohexa-2,5-dien-1-yl)anilide
;
_space_group_crystal_system triclinic
_space_group_IT_number 2
_space_group_name_Hall '-P 1'
_space_group_name_H-M_alt 'P -1'
_symmetry_space_group_name_Hall '-P 1'
_symmetry_space_group_name_H-M 'P -1'
_atom_sites_solution_hydrogens geom
_atom_sites_solution_primary direct
_atom_sites_solution_secondary difmap
_audit_creation_method SHELXL-97
_cell_angle_alpha 94.3420(10)
_cell_angle_beta 93.7780(10)
_cell_angle_gamma 102.9270(10)
_cell_formula_units_Z 2
_cell_length_a 14.4691(12)
_cell_length_b 21.4975(18)
_cell_length_c 23.560(2)
_cell_measurement_reflns_used 7208
_cell_measurement_temperature 273(2)
_cell_measurement_theta_max 24.776
_cell_measurement_theta_min 2.299
_cell_volume 7096.2(10)
_computing_cell_refinement 'SAINT (Bruker AXS, 2009)'
_computing_data_collection 'APEX II (Bruker AXS, 2009)'
_computing_data_reduction 'SADABS (Bruker AXS, 2009)'
_computing_molecular_graphics
;
OLEX2: a complete structure solution, refinement and analysis program. 
Dolomanov et al., J. Appl. Cryst. (2009). 42, 339-341
;
_computing_publication_material
;
OLEX2: a complete structure solution, refinement and analysis program. 
Dolomanov et al., J. Appl. Cryst. (2009). 42, 339-341
;
_computing_structure_refinement 'SHELXL-97 (Sheldrick, 1997)'
_computing_structure_solution
;
A short history of SHELX (Sheldrick, 2007)/Bruker
;
_diffrn_ambient_temperature 273.0
_diffrn_measured_fraction_theta_full 0.999
_diffrn_measured_fraction_theta_max 0.999
_diffrn_measurement_device_type 'Bruker APEX-II CCD'
_diffrn_measurement_method '\f and \w scans'
_diffrn_radiation_monochromator graphite
_diffrn_radiation_source 'fine-focus sealed tube'
_diffrn_radiation_type 'MO K\a'
_diffrn_radiation_wavelength 0.71073
_diffrn_reflns_av_R_equivalents 0.0905
_diffrn_reflns_av_sigmaI/netI 0.1122
_diffrn_reflns_limit_h_max 18
_diffrn_reflns_limit_h_min -18
_diffrn_reflns_limit_k_max 27
_diffrn_reflns_limit_k_min -27
_diffrn_reflns_limit_l_max 29
_diffrn_reflns_limit_l_min -29
_diffrn_reflns_number 120338
_diffrn_reflns_theta_full 26.79
_diffrn_reflns_theta_max 26.79
_diffrn_reflns_theta_min 1.55
_diffrn_source_current 40.0
_diffrn_source_power 2.0
_diffrn_source_voltage 50.0
_exptl_absorpt_coefficient_mu 0.295
_exptl_absorpt_correction_T_max 0.7456
_exptl_absorpt_correction_T_min 0.6357
_exptl_absorpt_correction_type multi-scan
_exptl_absorpt_process_details
;
 SADABS-2008/1 (Bruker,2008) was used for absorption correction.
 R(int) was 0.0701 before and 0.0545 after correction.
 The Ratio of minimum to maximum transmission is 0.85260193133.
 The \l/2 correction factor is Not present
;
_exptl_crystal_colour purple
_exptl_crystal_colour_lustre metallic
_exptl_crystal_colour_modifier dark
_exptl_crystal_colour_primary black
_exptl_crystal_density_diffrn 1.131
_exptl_crystal_description prism
_exptl_crystal_F_000 2536
_exptl_crystal_size_max 0.32
_exptl_crystal_size_mid 0.32
_exptl_crystal_size_min 0.06
_platon_squeeze_details
;
Disordered hexane molecules with low occupancy were removed because residual 
density was insufficient for modeling
;
_refine_diff_density_max 0.904
_refine_diff_density_min -0.412
_refine_diff_density_rms 0.054
_refine_ls_extinction_method none
_refine_ls_goodness_of_fit_ref 0.878
_refine_ls_hydrogen_treatment constr
_refine_ls_matrix_type full
_refine_ls_number_parameters 1603
_refine_ls_number_reflns 30299
_refine_ls_number_restraints 1661
_refine_ls_restrained_S_all 0.858
_refine_ls_R_factor_all 0.1253
_refine_ls_R_factor_gt 0.0563
_refine_ls_shift/su_max 0.004
_refine_ls_shift/su_mean 0.000
_refine_ls_structure_factor_coef Fsqd
_refine_ls_weighting_details
;
calc w=1/[\s^2^(Fo^2^)+(0.0708P)^2^+0.0000P] where P=(Fo^2^+2Fc^2^)/3
;
_refine_ls_weighting_scheme calc
_refine_ls_wR_factor_gt 0.1267
_refine_ls_wR_factor_ref 0.1449
_reflns_number_gt 14949
_reflns_number_total 30299
_reflns_threshold_expression >2sigma(I)
_cod_data_source_file ja110066j_si_002_5.cif
_cod_data_source_block ArDpmeFeClNC6H52
_cod_original_cell_volume 7096.1(10)
_cod_database_code 4105856

loop_
_space_group_symop_id
_space_group_symop_operation_xyz
1 'x, y, z'
2 '-x, -y, -z'

loop_
_atom_site_label
_atom_site_type_symbol
_atom_site_fract_x
_atom_site_fract_y
_atom_site_fract_z
_atom_site_U_iso_or_equiv
_atom_site_adp_type
_atom_site_occupancy
_atom_site_symmetry_multiplicity
_atom_site_calc_flag
_atom_site_refinement_flags
Cl2 Cl 1.05928(7) 0.60815(4) -0.12385(4) 0.0637(3) Uani 1 1 d U
Fe1 Fe 0.87550(3) 0.773702(19) -0.448594(15) 0.02827(10) Uani 1 1 d U
Fe2 Fe 1.10805(3) 0.71333(2) -0.114198(17) 0.04044(12) Uani 1 1 d U
Cl1 Cl 1.02532(5) 0.77364(3) -0.46520(3) 0.03499(17) Uani 1 1 d U
N3 N 0.86695(14) 0.78438(10) -0.36906(9) 0.0294(5) Uani 1 1 d U
N4 N 1.24997(16) 0.74143(12) -0.09811(9) 0.0402(6) Uani 1 1 d U
N2 N 0.81299(14) 0.68650(11) -0.48576(9) 0.0280(5) Uani 1 1 d U
N1 N 0.83279(14) 0.82084(10) -0.50995(8) 0.0258(5) Uani 1 1 d U
N5 N 1.08454(16) 0.74481(12) -0.03648(9) 0.0405(6) Uani 1 1 d U
N6 N 1.07898(17) 0.75065(13) -0.17723(10) 0.0470(7) Uani 1 1 d U
C10 C 1.4716(3) 0.91726(18) -0.14862(19) 0.0823(13) Uani 1 1 d U
H10 H 1.5153 0.9085 -0.1736 0.099 Uiso 1 1 calc R
C11 C 1.1053(4) 0.9748(2) -0.0841(2) 0.1030(16) Uani 1 1 d U
H11 H 1.1480 1.0143 -0.0832 0.124 Uiso 1 1 calc R
C12 C 1.3615(3) 0.85779(19) 0.06894(16) 0.0838(13) Uani 1 1 d U
H12A H 1.3221 0.8524 0.0337 0.126 Uiso 1 1 calc R
H12C H 1.4261 0.8767 0.0625 0.126 Uiso 1 1 calc R
H12B H 1.3394 0.8852 0.0964 0.126 Uiso 1 1 calc R
C14 C 0.8149(3) 0.6520(2) -0.82318(14) 0.0925(15) Uani 1 1 d U
H14B H 0.7528 0.6511 -0.8407 0.139 Uiso 1 1 calc R
H14A H 0.8278 0.6102 -0.8286 0.139 Uiso 1 1 calc R
H14C H 0.8617 0.6822 -0.8403 0.139 Uiso 1 1 calc R
C16 C 0.77832(18) 0.61155(13) -0.40894(11) 0.0299(6) Uani 1 1 d U
C17 C 0.92984(18) 0.75328(13) -0.33434(11) 0.0309(6) Uani 1 1 d U
H17 H 0.9391 0.7175 -0.3599 0.037 Uiso 1 1 calc R
C18 C 0.82497(19) 0.70819(13) -0.64362(11) 0.0315(6) Uani 1 1 d U
C19 C 1.3480(2) 0.82951(15) -0.20290(12) 0.0404(7) Uani 1 1 d U
C20 C 1.4038(2) 0.7313(2) 0.16350(14) 0.0652(11) Uani 1 1 d U
C21 C 1.0779(2) 0.60311(16) -0.44124(13) 0.0466(8) Uani 1 1 d U
H21 H 1.1213 0.6352 -0.4561 0.056 Uiso 1 1 calc R
C22 C 1.03235(18) 0.95017(13) -0.36640(12) 0.0322(6) Uani 1 1 d U
H22 H 1.0000 0.9559 -0.3343 0.039 Uiso 1 1 calc R
C23 C 0.5608(2) 0.7670(2) -0.23073(15) 0.0648(11) Uani 1 1 d U
H23 H 0.5453 0.8019 -0.2468 0.078 Uiso 1 1 calc R
C24 C 1.12582(18) 0.94400(13) -0.35974(12) 0.0336(7) Uani 1 1 d U
H24 H 1.1554 0.9457 -0.3232 0.040 Uiso 1 1 calc R
C25 C 0.85582(19) 0.85853(13) -0.28610(11) 0.0355(7) Uani 1 1 d U
H25 H 0.9115 0.8519 -0.2681 0.043 Uiso 1 1 calc R
C26 C 0.6789(2) 1.06252(15) -0.31953(12) 0.0386(7) Uani 1 1 d U
H26 H 0.6339 1.0240 -0.3281 0.046 Uiso 1 1 calc R
C27 C 1.3012(2) 0.73883(17) 0.06161(12) 0.0437(8) Uani 1 1 d U
C28 C 0.7110(2) 0.54342(14) -0.24673(12) 0.0403(7) Uani 1 1 d U
C30 C 0.7809(2) 0.55397(15) -0.20133(12) 0.0467(8) Uani 1 1 d U
H30 H 0.8426 0.5758 -0.2061 0.056 Uiso 1 1 calc R
C31 C 0.9135(2) 0.60932(16) -0.00880(13) 0.0506(8) Uani 1 1 d U
H31 H 0.9682 0.6248 -0.0267 0.061 Uiso 1 1 calc R
C32 C 1.3141(3) 0.89449(18) -0.11770(14) 0.0688(11) Uani 1 1 d U
H32 H 1.2517 0.8703 -0.1217 0.083 Uiso 1 1 calc R
C33 C 0.9015(2) 0.67752(15) -0.72454(13) 0.0497(8) Uani 1 1 d U
H33 H 0.9550 0.6687 -0.7402 0.060 Uiso 1 1 calc R
C34 C 0.7269(2) 1.16497(17) -0.26725(14) 0.0517(9) Uani 1 1 d U
H34 H 0.7151 1.1959 -0.2407 0.062 Uiso 1 1 calc R
C35 C 0.7579(2) 0.6141(2) 0.01299(14) 0.0701(11) Uani 1 1 d U
H35 H 0.7059 0.6328 0.0097 0.084 Uiso 1 1 calc R
C36 C 0.5268(2) 0.67273(16) -0.49284(13) 0.0492(8) Uani 1 1 d U
H36 H 0.5061 0.6652 -0.5315 0.059 Uiso 1 1 calc R
C38 C 0.6678(3) 0.50027(19) -0.14200(15) 0.0705(11) Uani 1 1 d U
H38 H 0.6529 0.4863 -0.1066 0.085 Uiso 1 1 calc R
C40 C 0.9791(2) 0.85549(17) -0.08597(14) 0.0538(9) Uani 1 1 d U
C41 C 0.5062(2) 0.7071(2) -0.24621(14) 0.0658(11) Uani 1 1 d U
H41 H 0.4533 0.7013 -0.2724 0.079 Uiso 1 1 calc R
C42 C 1.0139(2) 0.75596(16) 0.04495(13) 0.0509(9) Uani 1 1 d U
H42 H 0.9674 0.7600 0.0695 0.061 Uiso 1 1 calc R
C43 C 0.8107(3) 1.17614(16) -0.29389(15) 0.0582(9) Uani 1 1 d U
H43 H 0.8554 1.2147 -0.2853 0.070 Uiso 1 1 calc R
C44 C 1.0979(2) 0.54483(18) -0.43592(14) 0.0546(9) Uani 1 1 d U
H44 H 1.1555 0.5374 -0.4467 0.066 Uiso 1 1 calc R
C45 C 0.86987(18) 1.00704(13) -0.38752(11) 0.0298(6) Uani 1 1 d U
H45 H 0.9176 1.0280 -0.3597 0.036 Uiso 1 1 calc R
C46 C 0.8386(2) 0.63782(17) -0.01456(13) 0.0510(8) Uani 1 1 d U
C47 C 1.02757(18) 0.79327(13) -0.31833(11) 0.0327(7) Uani 1 1 d U
H47 H 1.0567 0.8200 -0.3444 0.039 Uiso 1 1 calc R
C48 C 1.3481(2) 0.6772(2) 0.13344(14) 0.0628(10) Uani 1 1 d U
H48 H 1.3451 0.6378 0.1478 0.075 Uiso 1 1 calc R
C49 C 0.6196(2) 0.51063(15) -0.23861(14) 0.0505(8) Uani 1 1 d U
H49 H 0.5723 0.5033 -0.2687 0.061 Uiso 1 1 calc R
C50 C 0.7588(3) 0.53197(18) -0.14894(14) 0.0615(10) Uani 1 1 d U
H50 H 0.8056 0.5387 -0.1187 0.074 Uiso 1 1 calc R
C51 C 1.1061(2) 0.75498(15) 0.06044(13) 0.0493(8) Uani 1 1 d U
H51 H 1.1341 0.7587 0.0976 0.059 Uiso 1 1 calc R
C52 C 1.1569(2) 0.61733(16) -0.26634(13) 0.0474(8) Uani 1 1 d U
H52 H 1.1252 0.6390 -0.2910 0.057 Uiso 1 1 calc R
C53 C 1.4074(2) 0.7889(2) 0.14217(13) 0.0603(10) Uani 1 1 d U
H53 H 1.4450 0.8257 0.1623 0.072 Uiso 1 1 calc R
C54 C 0.58984(19) 0.69690(14) -0.37956(13) 0.0383(7) Uani 1 1 d U
H54 H 0.6115 0.7062 -0.3411 0.046 Uiso 1 1 calc R
C55 C 1.3217(2) 0.75138(15) -0.13245(12) 0.0415(7) Uani 1 1 d U
C56 C 0.9067(2) 0.79402(17) -0.08735(12) 0.0464(8) Uani 1 1 d U
C57 C 1.28197(18) 0.73944(14) -0.29409(11) 0.0342(7) Uani 1 1 d U
H57 H 1.2578 0.7091 -0.3248 0.041 Uiso 1 1 calc R
C58 C 0.6392(2) 0.77669(19) -0.19128(14) 0.0588(10) Uani 1 1 d U
H58 H 0.6752 0.8180 -0.1807 0.071 Uiso 1 1 calc R
C59 C 1.07479(19) 0.79213(14) -0.26813(11) 0.0344(7) Uani 1 1 d U
H59 H 1.1368 0.8165 -0.2608 0.041 Uiso 1 1 calc R
C60 C 0.8188(3) 0.67195(17) -0.75965(13) 0.0551(9) Uani 1 1 d U
C61 C 0.7404(2) 0.68396(15) -0.73560(13) 0.0500(8) Uani 1 1 d U
H61 H 0.6846 0.6798 -0.7590 0.060 Uiso 1 1 calc R
C62 C 1.2452(2) 0.74171(14) 0.00606(12) 0.0400(7) Uani 1 1 d U
C63 C 1.0315(2) 0.75343(14) -0.22421(12) 0.0373(7) Uani 1 1 d U
C64 C 1.1232(3) 0.55291(18) -0.26412(14) 0.0585(9) Uani 1 1 d U
H64 H 1.0694 0.5311 -0.2873 0.070 Uiso 1 1 calc R
C65 C 0.8309(3) 0.53462(19) 0.05049(14) 0.0640(10) Uani 1 1 d U
H65 H 0.8286 0.5002 0.0724 0.077 Uiso 1 1 calc R
C66 C 0.8245(2) 0.78574(17) -0.12504(12) 0.0472(8) Uani 1 1 d U
H66 H 0.8206 0.8168 -0.1499 0.057 Uiso 1 1 calc R
C67 C 1.4207(2) 0.88019(15) -0.43260(14) 0.0454(8) Uani 1 1 d U
H67 H 1.4752 0.9091 -0.4409 0.054 Uiso 1 1 calc R
C68 C 1.0024(2) 0.74984(16) -0.01437(12) 0.0451(8) Uani 1 1 d U
C69 C 0.9502(2) 0.50883(15) -0.39717(12) 0.0428(8) Uani 1 1 d U
H69 H 0.9078 0.4765 -0.3820 0.051 Uiso 1 1 calc R
C70 C 0.52888(19) 0.93051(15) -0.58526(12) 0.0369(7) Uani 1 1 d U
H70 H 0.4999 0.9578 -0.6051 0.044 Uiso 1 1 calc R
C71 C 0.84130(18) 0.84093(13) -0.60320(11) 0.0301(6) Uani 1 1 d U
H71 H 0.8464 0.8358 -0.6423 0.036 Uiso 1 1 calc R
C72 C 0.78620(19) 0.58079(14) -0.51417(12) 0.0364(7) Uani 1 1 d U
H72 H 0.7744 0.5367 -0.5124 0.044 Uiso 1 1 calc R
C73 C 1.2360(3) 0.61845(18) 0.05040(16) 0.0684(10) Uani 1 1 d U
H73B H 1.2411 0.5826 0.0714 0.103 Uiso 1 1 calc R
H73C H 1.2583 0.6126 0.0133 0.103 Uiso 1 1 calc R
H73A H 1.1708 0.6214 0.0462 0.103 Uiso 1 1 calc R
C74 C 1.0340(2) 0.49726(16) -0.41490(14) 0.0514(9) Uani 1 1 d U
H74 H 1.0471 0.4571 -0.4126 0.062 Uiso 1 1 calc R
C75 C 0.83974(18) 0.58001(13) -0.37896(11) 0.0312(6) Uani 1 1 d U
C76 C 0.83162(16) 0.88274(13) -0.51544(10) 0.0260(6) Uani 1 1 d U
C77 C 1.0771(4) 0.9503(2) -0.0340(2) 0.0978(15) Uani 1 1 d U
H77 H 1.0997 0.9743 0.0006 0.117 Uiso 1 1 calc R
C78 C 1.3420(4) 0.9441(2) -0.07480(17) 0.0954(15) Uani 1 1 d U
H78 H 1.2989 0.9526 -0.0494 0.114 Uiso 1 1 calc R
C79 C 0.7250(2) 0.90997(16) -0.28487(14) 0.0482(8) Uani 1 1 d U
H79 H 0.6927 0.9374 -0.2666 0.058 Uiso 1 1 calc R
C81 C 1.4994(4) 0.9671(2) -0.1050(3) 0.1171(19) Uani 1 1 d U
H81 H 1.5621 0.9906 -0.1000 0.141 Uiso 1 1 calc R
C82 C 1.3791(3) 0.88093(16) -0.15462(14) 0.0542(9) Uani 1 1 d U
C83 C 1.41065(19) 0.86436(14) -0.37713(13) 0.0396(7) Uani 1 1 d U
H83 H 1.4574 0.8838 -0.3483 0.048 Uiso 1 1 calc R
C84 C 1.35378(19) 0.84661(15) -0.25899(12) 0.0397(7) Uani 1 1 d U
H84 H 1.3794 0.8890 -0.2652 0.048 Uiso 1 1 calc R
C86 C 0.4902(2) 0.71429(15) -0.45841(14) 0.0481(8) Uani 1 1 d U
H86 H 0.4443 0.7341 -0.4735 0.058 Uiso 1 1 calc R
C87 C 1.31184(19) 0.76614(15) -0.19288(12) 0.0367(7) Uani 1 1 d U
C88 C 1.4338(5) 0.9811(3) -0.0697(2) 0.122(2) Uani 1 1 d U
H88 H 1.4514 1.0157 -0.0420 0.146 Uiso 1 1 calc R
C90 C 0.81691(19) 0.56006(13) -0.32596(12) 0.0358(7) Uani 1 1 d U
H90 H 0.8587 0.5411 -0.3055 0.043 Uiso 1 1 calc R
C91 C 1.27606(18) 0.72001(14) -0.23874(11) 0.0335(7) Uani 1 1 d U
C94 C 1.2919(2) 0.73981(15) -0.04278(12) 0.0430(8) Uani 1 1 d U
C95 C 0.7405(2) 0.70202(14) -0.67799(12) 0.0384(7) Uani 1 1 d U
C96 C 0.60394(18) 0.95570(14) -0.54517(11) 0.0330(7) Uani 1 1 d U
H96 H 0.6251 0.9999 -0.5379 0.040 Uiso 1 1 calc R
C97 C 1.2724(2) 0.81035(15) -0.46293(12) 0.0404(7) Uani 1 1 d U
H97 H 1.2250 0.7923 -0.4919 0.048 Uiso 1 1 calc R
C98 C 1.13038(18) 0.93251(13) -0.46043(12) 0.0328(7) Uani 1 1 d U
H98 H 1.1633 0.9263 -0.4922 0.039 Uiso 1 1 calc R
C99 C 1.1691(3) 0.52010(18) -0.22727(16) 0.0635(10) Uani 1 1 d U
H99 H 1.1465 0.4762 -0.2259 0.076 Uiso 1 1 calc R
C100 C 1.33165(19) 0.81985(13) -0.36422(11) 0.0321(7) Uani 1 1 d U
C102 C 1.03685(17) 0.93872(12) -0.46777(11) 0.0296(6) Uani 1 1 d U
H10A H 1.0077 0.9367 -0.5044 0.036 Uiso 1 1 calc R
C103 C 1.0698(3) 0.9402(2) -0.13539(19) 0.0814(12) Uani 1 1 d U
H10B H 1.0880 0.9565 -0.1695 0.098 Uiso 1 1 calc R
C169 C 1.0071(2) 0.88138(17) -0.13618(15) 0.0579(9) Uani 1 1 d U
H16 H 0.9830 0.8585 -0.1711 0.069 Uiso 1 1 calc R
C105 C 0.9932(2) 0.61455(15) -0.42459(12) 0.0392(7) Uani 1 1 d U
H10C H 0.9795 0.6543 -0.4288 0.047 Uiso 1 1 calc R
C106 C 0.5945(2) 0.64180(15) -0.47082(13) 0.0439(8) Uani 1 1 d U
H10D H 0.6180 0.6133 -0.4944 0.053 Uiso 1 1 calc R
C108 C 0.69539(18) 0.62075(13) -0.38516(11) 0.0313(6) Uani 1 1 d U
C109 C 0.64834(17) 0.91562(14) -0.51545(11) 0.0295(6) Uani 1 1 d U
C110 C 1.4097(2) 0.75385(16) -0.10133(12) 0.0498(9) Uani 1 1 d U
H11A H 1.4690 0.7599 -0.1158 0.060 Uiso 1 1 calc R
C111 C 0.81450(17) 0.67831(13) -0.54523(11) 0.0289(6) Uani 1 1 d U
C112 C 1.2481(2) 0.55253(17) -0.19273(14) 0.0537(9) Uani 1 1 d U
H11B H 1.2781 0.5307 -0.1674 0.064 Uiso 1 1 calc R
C113 C 0.9061(2) 0.69606(14) -0.66644(12) 0.0374(7) Uani 1 1 d U
C114 C 0.7495(2) 0.73302(17) -0.12627(12) 0.0475(8) Uani 1 1 d U
C115 C 1.1507(2) 0.74732(15) 0.01068(12) 0.0399(7) Uani 1 1 d U
C116 C 0.93103(19) 0.72123(13) -0.23587(12) 0.0346(7) Uani 1 1 d U
H11C H 0.8996 0.6993 -0.2076 0.042 Uiso 1 1 calc R
C117 C 1.4594(3) 0.7261(2) 0.21916(15) 0.0970(16) Uani 1 1 d U
H11F H 1.4944 0.7680 0.2346 0.145 Uiso 1 1 calc R
H11E H 1.5029 0.6992 0.2122 0.145 Uiso 1 1 calc R
H11D H 1.4162 0.7079 0.2459 0.145 Uiso 1 1 calc R
C118 C 1.0160(3) 0.8910(2) -0.03402(16) 0.0751(11) Uani 1 1 d U
H11G H 0.9995 0.8747 0.0003 0.090 Uiso 1 1 calc R
C119 C 0.5980(3) 0.48877(18) -0.18641(16) 0.0663(10) Uani 1 1 d U
H11H H 0.5366 0.4664 -0.1813 0.080 Uiso 1 1 calc R
C120 C 0.61543(18) 0.85055(14) -0.52698(11) 0.0328(7) Uani 1 1 d U
H12 H 0.6447 0.8231 -0.5075 0.039 Uiso 1 1 calc R
C121 C 1.3565(2) 0.79445(18) 0.09104(13) 0.0526(9) Uani 1 1 d U
C122 C 0.8086(2) 0.89923(15) -0.25919(12) 0.0436(8) Uani 1 1 d U
H12D H 0.8326 0.9199 -0.2234 0.052 Uiso 1 1 calc R
C123 C 1.26205(19) 0.79303(14) -0.40802(11) 0.0342(7) Uani 1 1 d U
H12E H 1.2081 0.7632 -0.4004 0.041 Uiso 1 1 calc R
C124 C 0.9979(2) 0.70289(16) -0.62923(13) 0.0462(8) Uani 1 1 d U
H12F H 0.9887 0.7160 -0.5905 0.069 Uiso 1 1 calc R
H12H H 1.0472 0.7345 -0.6429 0.069 Uiso 1 1 calc R
H12G H 1.0159 0.6625 -0.6307 0.069 Uiso 1 1 calc R
C125 C 0.6646(2) 0.72487(19) -0.16740(13) 0.0481(8) Uani 1 1 d U
C126 C 0.73453(19) 0.56723(13) -0.30235(11) 0.0352(7) Uani 1 1 d U
C127 C 0.73916(18) 0.83827(14) -0.36568(12) 0.0350(7) Uani 1 1 d U
H12I H 0.7156 0.8184 -0.4018 0.042 Uiso 1 1 calc R
C128 C 0.49654(19) 0.86558(15) -0.59623(12) 0.0376(7) Uani 1 1 d U
H12J H 0.4456 0.8488 -0.6233 0.045 Uiso 1 1 calc R
C129 C 0.7549(3) 0.5626(2) 0.04535(15) 0.0766(12) Uani 1 1 d U
H12K H 0.7007 0.5468 0.0637 0.092 Uiso 1 1 calc R
C132 C 0.9092(3) 0.55735(17) 0.02350(13) 0.0555(9) Uani 1 1 d U
H13 H 0.9606 0.5381 0.0265 0.067 Uiso 1 1 calc R
C133 C 1.2375(2) 0.65119(15) -0.23259(12) 0.0393(7) Uani 1 1 d U
C134 C 0.72782(17) 0.94572(13) -0.47080(11) 0.0270(6) Uani 1 1 d U
C135 C 0.8281(2) 1.13003(15) -0.33323(13) 0.0476(8) Uani 1 1 d U
H13A H 0.8847 1.1379 -0.3508 0.057 Uiso 1 1 calc R
C136 C 0.54000(18) 0.82515(14) -0.56687(11) 0.0345(7) Uani 1 1 d U
H13B H 0.5184 0.7810 -0.5740 0.041 Uiso 1 1 calc R
C137 C 0.82246(18) 0.82672(13) -0.34009(11) 0.0301(6) Uani 1 1 d U
C138 C 0.8376(2) 0.69188(17) -0.05184(12) 0.0467(8) Uani 1 1 d U
C139 C 0.88336(19) 0.72245(13) -0.28575(11) 0.0336(7) Uani 1 1 d U
H13C H 0.8187 0.7034 -0.2905 0.040 Uiso 1 1 calc R
C140 C 1.2959(2) 0.67951(18) 0.08230(13) 0.0491(8) Uani 1 1 d U
C141 C 0.98650(18) 0.94786(12) -0.42071(11) 0.0283(6) Uani 1 1 d U
C142 C 0.76360(19) 1.07325(14) -0.34676(11) 0.0336(7) Uani 1 1 d U
C143 C 1.32213(18) 0.80167(14) -0.30518(12) 0.0338(7) Uani 1 1 d U
C144 C 0.5294(2) 0.6556(2) -0.22319(14) 0.0615(10) Uani 1 1 d U
H14 H 0.4920 0.6146 -0.2335 0.074 Uiso 1 1 calc R
C145 C 0.71221(18) 0.99198(13) -0.43104(11) 0.0310(6) Uani 1 1 d U
H14D H 0.6530 1.0023 -0.4325 0.037 Uiso 1 1 calc R
C146 C 0.78225(18) 1.02374(13) -0.38878(11) 0.0310(6) Uani 1 1 d U
C147 C 1.2830(2) 0.61731(16) -0.19559(13) 0.0463(8) Uani 1 1 d U
H14E H 1.3373 0.6387 -0.1727 0.056 Uiso 1 1 calc R
C148 C 0.81698(17) 0.92906(12) -0.46882(11) 0.0263(6) Uani 1 1 d U
C149 C 0.7570(2) 0.68750(17) -0.08897(12) 0.0495(8) Uani 1 1 d U
H14F H 0.7061 0.6524 -0.0887 0.059 Uiso 1 1 calc R
C150 C 0.62633(18) 0.65414(13) -0.41300(12) 0.0336(7) Uani 1 1 d U
C151 C 1.17475(19) 0.93549(13) -0.40620(13) 0.0365(7) Uani 1 1 d U
H15 H 1.2375 0.9317 -0.4014 0.044 Uiso 1 1 calc R
C152 C 0.83675(17) 0.79274(13) -0.56593(11) 0.0273(6) Uani 1 1 d U
C154 C 0.9142(2) 0.74484(17) -0.05217(12) 0.0464(8) Uani 1 1 d U
C155 C 0.6088(2) 0.6644(2) -0.18439(13) 0.0575(9) Uani 1 1 d U
H15A H 0.6247 0.6290 -0.1695 0.069 Uiso 1 1 calc R
C156 C 0.79752(18) 0.61245(14) -0.56228(12) 0.0335(7) Uani 1 1 d U
H15B H 0.7945 0.5938 -0.5995 0.040 Uiso 1 1 calc R
C157 C 0.6910(2) 0.87880(15) -0.33830(13) 0.0420(8) Uani 1 1 d U
H15C H 0.6350 0.8853 -0.3560 0.050 Uiso 1 1 calc R
C158 C 0.82713(17) 0.72798(13) -0.58070(11) 0.0281(6) Uani 1 1 d U
C159 C 1.3512(2) 0.85360(15) -0.47528(13) 0.0446(8) Uani 1 1 d U
H15D H 1.3576 0.8649 -0.5124 0.054 Uiso 1 1 calc R
C160 C 0.6524(2) 0.71406(16) -0.65337(13) 0.0484(8) Uani 1 1 d U
H16B H 0.6017 0.7074 -0.6832 0.073 Uiso 1 1 calc R
H16C H 0.6647 0.7574 -0.6363 0.073 Uiso 1 1 calc R
H16A H 0.6342 0.6851 -0.6249 0.073 Uiso 1 1 calc R
C161 C 0.5216(2) 0.72606(14) -0.40227(14) 0.0426(8) Uani 1 1 d U
H16D H 0.4971 0.7540 -0.3788 0.051 Uiso 1 1 calc R
C162 C 1.3908(2) 0.74571(16) -0.04632(13) 0.0513(9) Uani 1 1 d U
H16E H 1.4350 0.7443 -0.0162 0.062 Uiso 1 1 calc R
C163 C 0.92800(19) 0.56750(13) -0.40154(11) 0.0327(7) Uani 1 1 d U
C164 C 0.83707(17) 0.89623(14) -0.57283(11) 0.0315(6) Uani 1 1 d U
H16F H 0.8377 0.9355 -0.5871 0.038 Uiso 1 1 calc R
C165 C 0.6616(2) 1.10841(16) -0.28017(13) 0.0426(8) Uani 1 1 d U
H16G H 0.6052 1.1007 -0.2623 0.051 Uiso 1 1 calc R
C166 C 0.67412(19) 0.59718(13) -0.33303(11) 0.0345(7) Uani 1 1 d U
H16H H 0.6177 0.6016 -0.3182 0.041 Uiso 1 1 calc R
C167 C 0.88887(17) 0.96032(13) -0.42612(11) 0.0275(6) Uani 1 1 d U
C168 C 0.79565(18) 0.62706(14) -0.46823(11) 0.0306(6) Uani 1 1 d U
C9 C 0.2575(4) 0.6631(2) -0.5606(2) 0.0982(16) Uani 1 1 d U
H9 H 0.2201 0.6754 -0.5331 0.118 Uiso 1 1 calc R
C15 C 0.2966(3) 0.70592(19) -0.59696(17) 0.0745(11) Uani 1 1 d U
H15E H 0.2860 0.7471 -0.5943 0.089 Uiso 1 1 calc R
C29 C 0.3644(3) 0.6272(2) -0.64062(17) 0.0770(12) Uani 1 1 d U
H29 H 0.4006 0.6143 -0.6685 0.092 Uiso 1 1 calc R
C170 C 0.3511(3) 0.6885(2) -0.63702(16) 0.0694(11) Uani 1 1 d U
H17A H 0.3790 0.7176 -0.6617 0.083 Uiso 1 1 calc R
C89 C 0.3248(3) 0.5845(2) -0.6035(2) 0.0782(12) Uani 1 1 d U
H89 H 0.3343 0.5431 -0.6058 0.094 Uiso 1 1 calc R
C92 C 0.2720(3) 0.6037(2) -0.5638(2) 0.0897(14) Uani 1 1 d U
H92 H 0.2452 0.5754 -0.5382 0.108 Uiso 1 1 calc R
C1 C 0.6832(5) 0.8667(3) -0.7961(2) 0.167(3) Uani 1 1 d U
H1 H 0.6934 0.8334 -0.8206 0.200 Uiso 1 1 calc R
C2 C 0.6874(4) 0.8634(3) -0.7391(2) 0.1212(19) Uani 1 1 d U
H2 H 0.7052 0.8286 -0.7243 0.145 Uiso 1 1 calc R
C3 C 0.6427(4) 0.9661(2) -0.7811(2) 0.1131(18) Uani 1 1 d U
H3 H 0.6268 1.0021 -0.7949 0.136 Uiso 1 1 calc R
C4 C 0.6452(4) 0.9590(2) -0.7245(2) 0.1007(15) Uani 1 1 d U
H4 H 0.6311 0.9907 -0.6997 0.121 Uiso 1 1 calc R
C5 C 0.6636(4) 0.9209(3) -0.8169(2) 0.1211(19) Uani 1 1 d U
H5 H 0.6647 0.9260 -0.8557 0.145 Uiso 1 1 calc R
C6 C 0.6669(3) 0.9083(2) -0.70332(18) 0.0720(11) Uani 1 1 d U
H6 H 0.6678 0.9041 -0.6643 0.086 Uiso 1 1 calc R
C7 C 0.4099(4) 0.4591(3) -0.3441(3) 0.1065(17) Uani 1 1 d U
H7 H 0.4224 0.4238 -0.3272 0.128 Uiso 1 1 calc R
C8 C 0.4450(4) 0.4722(3) -0.3931(3) 0.119(2) Uani 1 1 d U
H8 H 0.4813 0.4462 -0.4096 0.142 Uiso 1 1 calc R
C13 C 0.3404(3) 0.5438(3) -0.3420(2) 0.0929(15) Uani 1 1 d U
H13D H 0.3028 0.5675 -0.3235 0.112 Uiso 1 1 calc R
C80 C 0.4289(4) 0.5233(4) -0.4199(2) 0.123(2) Uani 1 1 d U
H80 H 0.4522 0.5326 -0.4550 0.148 Uiso 1 1 calc R
C85 C 0.3752(4) 0.5613(2) -0.3917(3) 0.0999(16) Uani 1 1 d U
H85 H 0.3638 0.5978 -0.4070 0.120 Uiso 1 1 calc R
C93 C 0.3600(3) 0.4921(3) -0.3190(2) 0.0882(13) Uani 1 1 d U
H93 H 0.3366 0.4807 -0.2845 0.106 Uiso 1 1 calc R
C39 C 0.1706(2) 0.65609(18) -0.75811(14) 0.0563(9) Uani 1 1 d U
H39 H 0.2161 0.6853 -0.7339 0.068 Uiso 1 1 calc R
C101 C 0.0656(3) 0.63178(19) -0.84292(15) 0.0647(10) Uani 1 1 d U
H10E H 0.0386 0.6450 -0.8755 0.078 Uiso 1 1 calc R
C104 C 0.0788(3) 0.5520(2) -0.78217(18) 0.0724(11) Uani 1 1 d U
H10F H 0.0612 0.5095 -0.7740 0.087 Uiso 1 1 calc R
C107 C 0.1426(2) 0.59506(18) -0.74566(16) 0.0605(10) Uani 1 1 d U
H10G H 0.1668 0.5824 -0.7120 0.073 Uiso 1 1 calc R
C130 C 0.1318(3) 0.67507(19) -0.80683(14) 0.0661(10) Uani 1 1 d U
H13E H 0.1505 0.7174 -0.8153 0.079 Uiso 1 1 calc R
C131 C 0.0397(3) 0.57047(19) -0.83133(16) 0.0644(10) Uani 1 1 d U
H13F H -0.0041 0.5408 -0.8562 0.077 Uiso 1 1 calc R

loop_
_atom_site_aniso_label
_atom_site_aniso_U_11
_atom_site_aniso_U_22
_atom_site_aniso_U_33
_atom_site_aniso_U_23
_atom_site_aniso_U_13
_atom_site_aniso_U_12
Cl2 0.0784(6) 0.0551(6) 0.0547(6) 0.0010(4) 0.0226(5) 0.0061(5)
Fe1 0.0309(2) 0.0339(2) 0.0221(2) 0.00502(17) -0.00541(16) 0.01317(18)
Fe2 0.0436(3) 0.0548(3) 0.0244(2) 0.0063(2) -0.00648(19) 0.0160(2)
Cl1 0.0330(4) 0.0426(5) 0.0320(4) 0.0075(3) -0.0014(3) 0.0141(3)
N3 0.0285(12) 0.0370(14) 0.0243(12) 0.0062(10) -0.0049(9) 0.0121(10)
N4 0.0455(14) 0.0559(17) 0.0231(12) 0.0065(12) -0.0072(11) 0.0219(12)
N2 0.0284(12) 0.0349(14) 0.0233(12) 0.0049(10) -0.0002(9) 0.0126(10)
N1 0.0296(12) 0.0290(13) 0.0219(12) 0.0043(10) -0.0035(9) 0.0145(10)
N5 0.0458(14) 0.0580(17) 0.0208(12) 0.0047(11) -0.0078(11) 0.0213(13)
N6 0.0506(15) 0.0690(19) 0.0258(13) 0.0116(13) -0.0071(11) 0.0237(14)
C10 0.076(3) 0.059(3) 0.101(3) -0.016(2) -0.050(2) 0.016(2)
C11 0.130(4) 0.065(3) 0.100(4) 0.013(3) -0.044(3) 0.008(3)
C12 0.116(3) 0.072(3) 0.057(3) -0.014(2) -0.026(2) 0.024(3)
C14 0.120(4) 0.139(4) 0.029(2) -0.010(2) -0.006(2) 0.063(3)
C16 0.0350(15) 0.0280(16) 0.0276(15) 0.0035(12) -0.0036(12) 0.0105(12)
C17 0.0380(15) 0.0380(18) 0.0209(14) 0.0040(12) -0.0030(12) 0.0190(13)
C18 0.0421(16) 0.0326(17) 0.0232(14) 0.0047(12) -0.0007(12) 0.0158(13)
C19 0.0403(17) 0.049(2) 0.0328(16) -0.0002(14) -0.0084(13) 0.0159(15)
C20 0.049(2) 0.131(4) 0.0262(18) 0.013(2) -0.0009(15) 0.042(2)
C21 0.0481(18) 0.050(2) 0.0443(19) 0.0014(16) 0.0070(15) 0.0163(16)
C22 0.0346(15) 0.0343(17) 0.0305(15) 0.0076(13) -0.0004(12) 0.0133(13)
C23 0.043(2) 0.115(3) 0.052(2) 0.034(2) 0.0086(17) 0.040(2)
C24 0.0328(15) 0.0337(17) 0.0337(16) 0.0061(13) -0.0070(13) 0.0086(13)
C25 0.0406(16) 0.0430(19) 0.0276(15) 0.0078(13) -0.0016(13) 0.0195(14)
C26 0.0385(16) 0.047(2) 0.0353(17) 0.0054(14) -0.0007(13) 0.0219(14)
C27 0.0411(17) 0.071(2) 0.0232(15) 0.0060(16) -0.0055(13) 0.0224(16)
C28 0.0512(18) 0.0418(19) 0.0310(16) 0.0108(14) 0.0005(14) 0.0152(15)
C30 0.059(2) 0.051(2) 0.0328(17) 0.0107(15) -0.0031(15) 0.0176(16)
C31 0.0524(19) 0.068(2) 0.0345(18) 0.0094(17) 0.0006(15) 0.0191(18)
C32 0.117(3) 0.061(3) 0.0323(19) -0.0010(17) -0.009(2) 0.033(2)
C33 0.064(2) 0.060(2) 0.0311(17) 0.0037(16) 0.0082(15) 0.0245(18)
C34 0.062(2) 0.054(2) 0.045(2) -0.0051(17) 0.0093(17) 0.0289(18)
C35 0.053(2) 0.123(4) 0.041(2) 0.027(2) -0.0004(17) 0.027(2)
C36 0.0478(19) 0.065(2) 0.0399(18) 0.0123(16) -0.0103(15) 0.0247(17)
C38 0.098(3) 0.086(3) 0.041(2) 0.032(2) 0.016(2) 0.039(2)
C40 0.062(2) 0.057(2) 0.045(2) 0.0010(17) -0.0155(17) 0.0271(17)
C41 0.040(2) 0.130(4) 0.039(2) 0.025(2) 0.0033(16) 0.037(2)
C42 0.055(2) 0.077(3) 0.0288(17) 0.0033(16) 0.0003(15) 0.0343(18)
C43 0.069(2) 0.043(2) 0.061(2) -0.0065(17) 0.0128(19) 0.0123(18)
C44 0.052(2) 0.068(3) 0.052(2) -0.0023(19) 0.0044(17) 0.0356(19)
C45 0.0307(14) 0.0332(17) 0.0261(15) 0.0046(12) -0.0021(12) 0.0093(12)
C46 0.0426(18) 0.080(3) 0.0306(17) 0.0075(16) -0.0042(14) 0.0172(17)
C47 0.0331(15) 0.0378(18) 0.0300(15) 0.0110(13) -0.0010(12) 0.0124(13)
C48 0.057(2) 0.103(3) 0.041(2) 0.031(2) 0.0037(17) 0.037(2)
C49 0.057(2) 0.054(2) 0.0425(19) 0.0178(17) 0.0025(16) 0.0122(17)
C50 0.085(3) 0.073(3) 0.0344(19) 0.0135(18) -0.0042(18) 0.035(2)
C51 0.062(2) 0.067(2) 0.0252(16) 0.0049(16) -0.0051(15) 0.0297(18)
C52 0.0521(19) 0.051(2) 0.0368(18) 0.0079(16) 0.0020(15) 0.0053(16)
C53 0.050(2) 0.103(3) 0.0283(18) -0.0131(18) -0.0068(15) 0.027(2)
C54 0.0376(16) 0.0404(19) 0.0400(17) 0.0098(14) 0.0046(14) 0.0133(14)
C55 0.0454(17) 0.053(2) 0.0281(16) 0.0052(14) -0.0058(14) 0.0168(15)
C56 0.0517(19) 0.067(2) 0.0277(16) 0.0015(15) 0.0004(14) 0.0306(17)
C57 0.0331(15) 0.0456(19) 0.0264(15) 0.0059(13) -0.0023(12) 0.0151(14)
C58 0.0418(18) 0.098(3) 0.046(2) 0.028(2) 0.0061(15) 0.0281(19)
C59 0.0291(14) 0.0437(19) 0.0315(16) 0.0065(14) -0.0022(12) 0.0113(13)
C60 0.080(2) 0.066(2) 0.0243(16) -0.0014(16) -0.0023(16) 0.030(2)
C61 0.060(2) 0.060(2) 0.0317(17) -0.0002(16) -0.0144(15) 0.0249(18)
C62 0.0509(18) 0.049(2) 0.0236(15) 0.0037(14) -0.0069(13) 0.0212(15)
C63 0.0417(17) 0.0468(19) 0.0277(16) 0.0044(14) -0.0024(13) 0.0207(15)
C64 0.066(2) 0.056(2) 0.046(2) 0.0033(18) -0.0013(17) 0.0016(19)
C65 0.070(2) 0.079(3) 0.037(2) 0.0160(19) -0.0113(18) 0.007(2)
C66 0.0503(19) 0.073(2) 0.0279(17) 0.0039(16) -0.0011(14) 0.0356(17)
C67 0.0396(17) 0.048(2) 0.061(2) 0.0202(17) 0.0224(16) 0.0249(15)
C68 0.0492(18) 0.062(2) 0.0291(16) 0.0041(15) -0.0046(14) 0.0262(16)
C69 0.0468(18) 0.0419(19) 0.0425(18) 0.0066(15) -0.0022(14) 0.0174(15)
C70 0.0337(15) 0.050(2) 0.0334(16) 0.0132(15) -0.0024(13) 0.0214(14)
C71 0.0341(15) 0.0369(17) 0.0205(14) 0.0050(13) 0.0002(12) 0.0107(13)
C72 0.0445(17) 0.0295(17) 0.0381(17) 0.0044(14) -0.0027(14) 0.0158(14)
C73 0.076(3) 0.072(3) 0.061(2) 0.023(2) -0.005(2) 0.023(2)
C74 0.061(2) 0.045(2) 0.056(2) 0.0049(17) -0.0026(17) 0.0319(18)
C75 0.0350(15) 0.0292(16) 0.0312(16) 0.0049(13) -0.0035(12) 0.0121(13)
C76 0.0200(13) 0.0356(17) 0.0231(14) 0.0052(12) -0.0019(11) 0.0081(12)
C77 0.141(4) 0.065(3) 0.076(3) -0.015(2) -0.049(3) 0.023(3)
C78 0.170(4) 0.076(3) 0.045(2) -0.012(2) -0.026(3) 0.054(3)
C79 0.056(2) 0.056(2) 0.045(2) 0.0177(16) 0.0178(16) 0.0307(17)
C81 0.110(4) 0.069(3) 0.155(5) -0.040(3) -0.074(3) 0.024(3)
C82 0.073(2) 0.045(2) 0.0417(19) 0.0012(16) -0.0193(17) 0.0158(18)
C83 0.0324(16) 0.0392(19) 0.052(2) 0.0106(15) 0.0036(14) 0.0169(14)
C84 0.0391(16) 0.0383(18) 0.0420(18) 0.0082(14) -0.0072(14) 0.0110(14)
C86 0.0382(17) 0.055(2) 0.060(2) 0.0202(18) 0.0030(16) 0.0239(16)
C87 0.0367(16) 0.0480(19) 0.0285(15) 0.0091(14) -0.0024(13) 0.0161(14)
C88 0.180(5) 0.088(4) 0.088(4) -0.043(3) -0.090(4) 0.060(4)
C90 0.0409(16) 0.0367(18) 0.0322(16) 0.0094(13) -0.0065(13) 0.0149(14)
C91 0.0316(15) 0.0448(18) 0.0272(15) 0.0060(13) -0.0009(12) 0.0156(13)
C94 0.0468(17) 0.061(2) 0.0239(15) 0.0025(15) -0.0103(13) 0.0231(16)
C95 0.0504(18) 0.0386(18) 0.0282(16) 0.0038(13) -0.0064(13) 0.0168(15)
C96 0.0317(15) 0.0396(18) 0.0310(16) 0.0064(13) 0.0016(12) 0.0145(13)
C97 0.0491(18) 0.053(2) 0.0277(16) 0.0065(15) 0.0059(14) 0.0283(16)
C98 0.0326(15) 0.0294(17) 0.0394(17) 0.0045(13) 0.0059(13) 0.0123(13)
C99 0.071(2) 0.051(2) 0.068(3) 0.0083(19) 0.018(2) 0.0093(19)
C100 0.0333(15) 0.0393(18) 0.0320(15) 0.0100(13) 0.0052(12) 0.0231(13)
C102 0.0305(14) 0.0292(16) 0.0302(15) 0.0021(12) -0.0017(12) 0.0108(12)
C103 0.104(3) 0.060(3) 0.078(3) 0.015(2) -0.020(2) 0.020(2)
C169 0.069(2) 0.054(2) 0.052(2) 0.0089(18) -0.0114(18) 0.0218(19)
C105 0.0441(17) 0.0419(19) 0.0362(17) 0.0042(14) -0.0015(14) 0.0209(15)
C106 0.0441(18) 0.051(2) 0.0414(18) 0.0067(15) -0.0021(14) 0.0216(15)
C108 0.0326(15) 0.0334(17) 0.0284(15) 0.0040(13) -0.0037(12) 0.0098(13)
C109 0.0248(13) 0.0447(18) 0.0238(14) 0.0070(13) 0.0039(11) 0.0164(13)
C110 0.0428(17) 0.080(3) 0.0305(17) 0.0095(17) -0.0075(14) 0.0233(17)
C111 0.0291(14) 0.0332(17) 0.0253(14) -0.0014(12) -0.0054(11) 0.0125(12)
C112 0.060(2) 0.056(2) 0.052(2) 0.0205(18) 0.0129(17) 0.0188(18)
C113 0.0488(17) 0.0373(18) 0.0289(16) 0.0047(13) -0.0005(13) 0.0166(14)
C114 0.0425(18) 0.078(3) 0.0309(17) 0.0096(17) 0.0033(14) 0.0305(17)
C115 0.0486(17) 0.052(2) 0.0236(15) 0.0063(14) -0.0019(13) 0.0224(15)
C116 0.0392(16) 0.0367(18) 0.0299(16) 0.0068(13) 0.0017(13) 0.0120(13)
C117 0.075(3) 0.196(5) 0.035(2) 0.020(3) -0.0100(19) 0.065(3)
C118 0.099(3) 0.074(3) 0.054(2) -0.005(2) -0.023(2) 0.035(2)
C119 0.073(2) 0.073(3) 0.059(2) 0.030(2) 0.0194(19) 0.019(2)
C120 0.0298(15) 0.0383(18) 0.0337(16) 0.0094(13) -0.0008(12) 0.0136(13)
C121 0.057(2) 0.077(3) 0.0269(17) 0.0006(17) -0.0034(15) 0.0242(19)
C122 0.0566(19) 0.050(2) 0.0296(16) 0.0056(15) 0.0047(14) 0.0231(16)
C123 0.0325(15) 0.0436(19) 0.0325(16) 0.0079(14) 0.0070(13) 0.0189(13)
C124 0.0403(17) 0.065(2) 0.0378(18) 0.0052(16) 0.0070(14) 0.0209(16)
C125 0.0382(17) 0.084(3) 0.0311(17) 0.0146(17) 0.0085(14) 0.0293(17)
C126 0.0408(16) 0.0354(18) 0.0297(16) 0.0072(13) -0.0029(13) 0.0097(14)
C127 0.0313(15) 0.0477(19) 0.0299(16) 0.0131(14) 0.0010(12) 0.0147(14)
C128 0.0288(15) 0.053(2) 0.0316(16) 0.0040(15) -0.0055(12) 0.0123(14)
C129 0.055(2) 0.127(4) 0.048(2) 0.032(2) 0.0009(18) 0.013(2)
C132 0.066(2) 0.065(2) 0.0368(19) 0.0090(17) -0.0006(17) 0.0182(19)
C133 0.0405(17) 0.048(2) 0.0303(16) 0.0072(14) 0.0038(13) 0.0111(14)
C134 0.0311(14) 0.0300(16) 0.0233(14) 0.0089(12) 0.0002(11) 0.0127(12)
C135 0.0512(19) 0.045(2) 0.050(2) -0.0017(16) 0.0143(16) 0.0166(16)
C136 0.0291(15) 0.0404(18) 0.0354(17) 0.0061(14) 0.0020(12) 0.0102(13)
C137 0.0340(15) 0.0353(17) 0.0244(14) 0.0098(12) 0.0033(12) 0.0126(13)
C138 0.0482(18) 0.071(2) 0.0276(17) 0.0098(16) 0.0040(14) 0.0263(17)
C139 0.0342(15) 0.0384(18) 0.0295(16) 0.0067(13) -0.0042(12) 0.0119(13)
C140 0.0463(18) 0.076(2) 0.0326(18) 0.0180(17) 0.0035(14) 0.0262(17)
C141 0.0298(14) 0.0256(16) 0.0296(15) 0.0024(12) -0.0025(12) 0.0083(12)
C142 0.0348(16) 0.0406(18) 0.0291(16) 0.0046(13) -0.0012(12) 0.0169(14)
C143 0.0273(14) 0.0438(19) 0.0339(16) 0.0044(14) -0.0013(12) 0.0168(13)
C144 0.0399(18) 0.109(3) 0.041(2) 0.009(2) 0.0018(15) 0.028(2)
C145 0.0318(15) 0.0380(18) 0.0287(15) 0.0095(13) 0.0021(12) 0.0173(13)
C146 0.0358(15) 0.0349(17) 0.0265(15) 0.0064(12) 0.0037(12) 0.0158(13)
C147 0.0485(18) 0.053(2) 0.0415(19) 0.0128(16) 0.0037(15) 0.0173(16)
C148 0.0295(14) 0.0282(16) 0.0245(14) 0.0088(12) 0.0018(11) 0.0117(12)
C149 0.0447(18) 0.076(2) 0.0331(18) 0.0116(17) 0.0029(14) 0.0222(17)
C150 0.0323(15) 0.0382(18) 0.0332(16) 0.0132(14) 0.0006(12) 0.0116(13)
C151 0.0274(14) 0.0355(18) 0.0485(19) 0.0079(14) -0.0032(13) 0.0120(13)
C152 0.0280(14) 0.0345(17) 0.0217(14) 0.0064(12) -0.0025(11) 0.0122(12)
C154 0.0494(18) 0.073(2) 0.0247(16) 0.0056(16) 0.0002(14) 0.0324(17)
C155 0.048(2) 0.097(3) 0.040(2) 0.014(2) 0.0039(16) 0.039(2)
C156 0.0363(15) 0.0397(18) 0.0274(15) 0.0016(13) -0.0027(12) 0.0167(14)
C157 0.0365(16) 0.056(2) 0.0424(18) 0.0200(16) 0.0080(14) 0.0237(15)
C158 0.0276(14) 0.0343(17) 0.0244(14) 0.0024(12) -0.0034(11) 0.0131(12)
C159 0.058(2) 0.053(2) 0.0382(18) 0.0189(16) 0.0271(16) 0.0334(17)
C160 0.0420(17) 0.066(2) 0.0394(18) 0.0037(16) -0.0128(14) 0.0219(16)
C161 0.0394(17) 0.044(2) 0.051(2) 0.0081(16) 0.0056(15) 0.0202(15)
C162 0.0448(18) 0.082(3) 0.0292(17) 0.0052(17) -0.0123(14) 0.0224(18)
C163 0.0373(15) 0.0349(18) 0.0284(15) 0.0048(13) -0.0078(12) 0.0161(14)
C164 0.0311(15) 0.0363(17) 0.0300(15) 0.0093(13) 0.0000(12) 0.0127(13)
C165 0.0416(17) 0.053(2) 0.0403(18) 0.0049(16) 0.0037(14) 0.0252(16)
C166 0.0324(15) 0.0387(18) 0.0328(16) 0.0056(13) -0.0017(12) 0.0093(13)
C167 0.0254(13) 0.0314(16) 0.0278(15) 0.0084(12) 0.0010(11) 0.0096(12)
C168 0.0294(14) 0.0354(17) 0.0301(15) 0.0016(13) -0.0046(12) 0.0169(13)
C9 0.131(4) 0.059(3) 0.093(3) -0.004(3) 0.051(3) -0.011(3)
C15 0.092(3) 0.057(3) 0.069(3) -0.005(2) 0.019(2) 0.005(2)
C29 0.063(3) 0.099(3) 0.060(3) -0.023(2) -0.004(2) 0.013(2)
C170 0.076(3) 0.078(3) 0.045(2) -0.002(2) 0.0000(19) 0.002(2)
C89 0.074(3) 0.062(3) 0.086(3) -0.005(2) -0.027(2) 0.005(2)
C92 0.113(4) 0.067(3) 0.077(3) 0.006(3) 0.014(3) -0.007(3)
C1 0.268(8) 0.204(6) 0.065(3) -0.017(4) -0.037(4) 0.155(6)
C2 0.171(5) 0.142(5) 0.073(3) 0.007(3) -0.022(3) 0.093(4)
C3 0.191(6) 0.071(3) 0.076(3) 0.015(3) -0.024(4) 0.034(3)
C4 0.150(4) 0.093(4) 0.069(3) 0.004(3) -0.007(3) 0.053(3)
C5 0.154(5) 0.164(6) 0.054(3) 0.023(3) -0.009(3) 0.057(4)
C6 0.065(2) 0.098(3) 0.058(3) 0.018(2) 0.005(2) 0.027(2)
C7 0.098(4) 0.101(4) 0.112(4) -0.028(3) -0.043(3) 0.034(3)
C8 0.060(3) 0.159(6) 0.125(5) -0.079(4) -0.013(3) 0.035(4)
C13 0.071(3) 0.103(4) 0.098(4) -0.047(3) -0.020(3) 0.033(3)
C80 0.088(4) 0.164(6) 0.068(3) -0.028(3) 0.010(3) -0.063(4)
C85 0.107(4) 0.058(3) 0.110(4) 0.001(3) -0.047(3) -0.015(3)
C93 0.076(3) 0.102(4) 0.074(3) -0.016(3) -0.015(2) 0.010(3)
C39 0.065(2) 0.058(2) 0.045(2) 0.0062(18) -0.0002(17) 0.0144(18)
C101 0.082(3) 0.063(3) 0.045(2) 0.0071(19) -0.0046(19) 0.011(2)
C104 0.062(2) 0.065(3) 0.092(3) 0.023(2) -0.003(2) 0.015(2)
C107 0.059(2) 0.057(2) 0.066(2) 0.016(2) -0.0047(19) 0.0129(19)
C130 0.092(3) 0.064(3) 0.038(2) 0.0080(18) -0.0033(19) 0.009(2)
C131 0.064(2) 0.058(2) 0.070(3) 0.011(2) -0.0035(19) 0.0129(19)

loop_
_atom_type_symbol
_atom_type_description
_atom_type_scat_dispersion_real
_atom_type_scat_dispersion_imag
_atom_type_scat_source
C C 0.0033 0.0016 'International Tables Vol C Tables 4.2.6.8 and 6.1.1.4'
H H 0.0000 0.0000 'International Tables Vol C Tables 4.2.6.8 and 6.1.1.4'
Cl Cl 0.1484 0.1585 'International Tables Vol C Tables 4.2.6.8 and 6.1.1.4'
Fe Fe 0.3463 0.8444 'International Tables Vol C Tables 4.2.6.8 and 6.1.1.4'
N N 0.0061 0.0033 'International Tables Vol C Tables 4.2.6.8 and 6.1.1.4'

loop_
_geom_angle_atom_site_label_1
_geom_angle_atom_site_label_2
_geom_angle_atom_site_label_3
_geom_angle
N3 Fe1 Cl1 109.12(6)
N3 Fe1 N2 114.79(9)
N3 Fe1 N1 130.10(9)
N3 C17 H17 104.6
N3 C17 C47 114.7(2)
N3 C17 C139 113.1(2)
N3 C137 C25 124.0(2)
N3 C137 C127 118.7(2)
N4 Fe2 Cl2 111.82(7)
N4 C55 C87 124.6(2)
N4 C55 C110 110.8(2)
N4 C94 C162 108.0(3)
N2 Fe1 Cl1 98.54(6)
N2 C111 C156 108.6(2)
N2 C168 C16 125.1(2)
N2 C168 C72 111.1(2)
N1 Fe1 Cl1 103.79(6)
N1 Fe1 N2 95.67(9)
N1 C76 C148 125.1(2)
N1 C76 C164 110.8(2)
N5 Fe2 Cl2 108.26(8)
N5 Fe2 N4 92.93(10)
N5 C68 C42 110.7(3)
N5 C68 C154 120.8(3)
N5 C115 C62 123.9(2)
N6 Fe2 Cl2 113.38(9)
N6 Fe2 N4 105.92(10)
N6 Fe2 N5 122.49(11)
N6 C63 C59 120.9(3)
N6 C63 C116 122.4(3)
C10 C81 H81 120.1
C10 C82 C19 120.0(4)
C10 C82 C32 119.9(4)
C11 C77 H77 119.2
C11 C77 C118 121.6(4)
C11 C103 H10B 120.1
C11 C103 C169 119.8(4)
H12A C12 H12C 109.5
H12A C12 H12B 109.5
H12C C12 H12B 109.5
H14B C14 H14A 109.5
H14B C14 H14C 109.5
H14A C14 H14C 109.5
C16 C75 C163 123.0(2)
C16 C108 C150 123.9(2)
C17 N3 Fe1 114.86(16)
C17 C47 H47 118.8
C17 C139 H13C 118.8
C18 C95 C160 121.3(2)
C18 C113 C124 121.2(2)
C19 C84 H84 119.4
C19 C87 C55 115.8(3)
C19 C87 C91 120.0(3)
C20 C48 H48 118.9
C20 C48 C140 122.1(4)
C20 C53 H53 118.9
C20 C53 C121 122.2(4)
C20 C117 H11F 109.5
C20 C117 H11E 109.5
C20 C117 H11D 109.5
C21 C44 H44 119.8
C21 C44 C74 120.4(3)
C21 C105 H10C 119.6
C21 C105 C163 120.9(3)
C22 C24 H24 119.6
C22 C141 C167 119.0(2)
C23 C41 H41 120.1
C23 C41 C144 119.8(3)
C23 C58 H58 119.8
C23 C58 C125 120.4(4)
C24 C22 H22 119.7
C24 C22 C141 120.7(3)
C24 C151 C98 119.5(2)
C24 C151 H15 120.2
C25 C122 C79 120.6(3)
C25 C122 H12D 119.7
C26 C142 C146 120.6(3)
C26 C165 H16G 119.9
C27 C121 C12 121.1(3)
C27 C121 C53 117.9(3)
C27 C140 C48 118.1(3)
C27 C140 C73 121.7(3)
C28 C30 H30 119.9
C28 C49 H49 119.7
C30 C28 C126 120.1(3)
C30 C50 H50 120.2
C31 C46 C35 118.5(3)
C31 C46 C138 123.0(3)
C31 C132 H13 119.8
C32 C78 H78 120.0
C32 C82 C19 120.1(3)
C33 C60 C14 120.8(3)
C33 C113 C18 118.5(3)
C33 C113 C124 120.3(3)
C34 C43 H43 120.0
C34 C165 C26 120.3(3)
C34 C165 H16G 119.9
C35 C46 C138 118.5(3)
C35 C129 H12K 119.7
C36 C86 H86 120.4
C36 C106 H10D 120.5
C36 C106 C150 119.1(3)
C38 C50 C30 119.6(3)
C38 C50 H50 120.2
C38 C119 C49 119.5(3)
C38 C119 H11H 120.3
C40 C169 H16 119.2
C40 C118 H11G 120.2
C41 C23 H23 119.5
C41 C23 C58 120.9(4)
C41 C144 H14 120.0
C41 C144 C155 119.9(4)
C42 C51 H51 126.1
C42 C51 C115 107.7(3)
C42 C68 C154 128.4(3)
C43 C34 H34 120.2
C43 C135 H13A 119.4
C44 C21 H21 120.0
C44 C21 C105 119.9(3)
C44 C74 C69 119.9(3)
C44 C74 H74 120.0
C45 C146 C142 121.5(2)
C45 C146 C145 117.6(2)
C45 C167 C141 117.2(2)
C45 C167 C148 118.8(2)
C46 C31 H31 119.5
C46 C31 C132 121.0(3)
C46 C35 H35 120.0
C47 C17 H17 104.6
C47 C17 C139 113.8(2)
C47 C59 H59 119.2
C47 C59 C63 121.6(3)
C48 C20 C117 120.1(4)
C48 C140 C73 120.2(3)
C49 C28 C30 118.9(3)
C49 C28 C126 121.0(3)
C49 C119 H11H 120.3
C50 C30 C28 120.2(3)
C50 C30 H30 119.9
C50 C38 H38 119.4
C50 C38 C119 121.1(3)
C51 C42 H42 126.4
C51 C42 C68 107.3(3)
C51 C115 N5 108.5(2)
C51 C115 C62 127.6(3)
C52 C64 H64 120.0
C52 C64 C99 120.0(3)
C52 C133 C91 120.2(3)
C52 C133 C147 117.8(3)
C53 C20 C48 118.4(3)
C53 C20 C117 121.5(4)
C53 C121 C12 121.1(3)
C54 C150 C106 118.6(2)
C54 C150 C108 118.6(2)
C54 C161 H16D 119.7
C55 N4 Fe2 132.57(18)
C55 N4 C94 106.3(2)
C55 C110 H11A 126.6
C56 C66 H66 118.9
C56 C154 C68 120.1(3)
C57 C91 C133 118.0(3)
C57 C143 C100 121.7(3)
C58 C23 H23 119.5
C58 C125 C114 122.1(3)
C59 C47 C17 122.5(3)
C59 C47 H47 118.8
C59 C63 C116 116.7(2)
C60 C14 H14B 109.5
C60 C14 H14A 109.5
C60 C14 H14C 109.5
C60 C33 H33 119.3
C60 C33 C113 121.4(3)
C60 C61 H61 118.6
C60 C61 C95 122.8(3)
C61 C60 C14 120.8(3)
C61 C60 C33 118.4(3)
C61 C95 C18 117.8(3)
C61 C95 C160 120.9(3)
C62 C94 N4 124.3(3)
C62 C94 C162 127.1(3)
C63 N6 Fe2 154.6(2)
C63 C59 H59 119.2
C63 C116 H11C 119.1
C64 C52 H52 119.3
C64 C52 C133 121.5(3)
C64 C99 H99 120.1
C65 C129 C35 120.6(4)
C65 C129 H12K 119.7
C65 C132 C31 120.5(3)
C65 C132 H13 119.8
C66 C56 C40 117.4(3)
C66 C56 C154 118.4(3)
C66 C114 C125 120.9(3)
C66 C114 C149 117.9(3)
C67 C83 H83 119.7
C67 C83 C100 120.6(3)
C67 C159 H15D 120.3
C68 N5 Fe2 130.35(19)
C68 N5 C115 105.8(2)
C68 C42 H42 126.4
C69 C74 H74 120.0
C69 C163 C75 120.1(3)
C69 C163 C105 117.6(3)
C70 C96 H96 119.8
C70 C96 C109 120.5(3)
C70 C128 H12J 120.2
C70 C128 C136 119.6(3)
C71 C152 N1 107.7(2)
C71 C164 C76 106.7(2)
C71 C164 H16F 126.7
C72 C156 C111 107.4(2)
C72 C156 H15B 126.3
C72 C168 C16 123.5(3)
H73B C73 H73C 109.5
H73B C73 H73A 109.5
H73C C73 H73A 109.5
C74 C44 H44 119.8
C74 C69 H69 119.4
C74 C69 C163 121.2(3)
C75 C16 C168 119.5(2)
C75 C90 H90 118.7
C76 N1 Fe1 135.02(17)
C76 N1 C152 106.0(2)
C76 C164 H16F 126.7
C77 C11 H11 120.3
C77 C118 C40 119.6(4)
C77 C118 H11G 120.2
C78 C32 H32 120.1
C78 C32 C82 119.9(4)
C78 C88 H88 119.8
C79 C122 H12D 119.7
C79 C157 H15C 119.5
C81 C10 H10 120.1
C81 C88 C78 120.5(5)
C81 C88 H88 119.8
C82 C10 H10 120.1
C82 C10 C81 119.9(5)
C82 C32 H32 120.1
C83 C67 H67 119.8
C83 C100 C123 118.2(3)
C83 C100 C143 120.6(3)
C84 C19 C82 118.6(3)
C84 C143 C57 117.6(3)
C84 C143 C100 120.6(3)
C86 C36 H36 119.4
C86 C36 C106 121.2(3)
C86 C161 C54 120.7(3)
C86 C161 H16D 119.7
C87 C19 C82 121.2(3)
C87 C19 C84 120.1(3)
C87 C91 C57 117.9(3)
C87 C91 C133 124.0(2)
C88 C78 C32 120.1(5)
C88 C78 H78 120.0
C88 C81 C10 119.7(5)
C88 C81 H81 120.1
C90 C75 C16 118.7(2)
C90 C75 C163 118.3(2)
C90 C126 C28 121.1(2)
C90 C126 C166 117.8(2)
C91 C57 H57 118.4
C91 C87 C55 124.0(3)
C94 N4 Fe2 119.74(19)
C94 C62 C27 116.9(2)
C94 C62 C115 127.6(2)
C94 C162 H16E 126.0
C95 C18 C158 118.9(2)
C95 C61 H61 118.6
C95 C160 H16B 109.5
C95 C160 H16C 109.5
C95 C160 H16A 109.5
C96 C70 H70 119.8
C96 C109 C134 118.2(3)
C97 C123 C100 120.4(3)
C97 C123 H12E 119.8
C97 C159 C67 119.4(3)
C97 C159 H15D 120.3
C98 C102 H10A 119.7
C98 C102 C141 120.6(2)
C98 C151 H15 120.2
C99 C64 H64 120.0
C99 C112 H11B 119.9
C99 C112 C147 120.2(3)
C100 C83 H83 119.7
C100 C123 H12E 119.8
C102 C98 H98 119.8
C102 C141 C22 118.1(2)
C102 C141 C167 122.7(2)
C103 C11 H11 120.3
C103 C11 C77 119.4(5)
C103 C169 C40 121.6(4)
C103 C169 H16 119.2
C169 C40 C56 121.1(3)
C169 C40 C118 118.1(4)
C169 C103 H10B 120.1
C105 C21 H21 120.0
C105 C163 C75 122.1(2)
C106 C36 H36 119.4
C106 C150 C108 122.7(3)
C108 C16 C75 119.7(2)
C108 C16 C168 120.3(2)
C108 C166 C126 122.2(3)
C108 C166 H16H 118.9
C109 C96 H96 119.8
C109 C120 H12 119.4
C109 C120 C136 121.2(2)
C110 C55 C87 124.3(3)
C110 C162 C94 108.0(3)
C110 C162 H16E 126.0
C111 N2 Fe1 115.80(17)
C111 C156 H15B 126.3
C111 C158 C18 115.8(2)
C112 C99 C64 119.8(3)
C112 C99 H99 120.1
C112 C147 C133 120.7(3)
C112 C147 H14E 119.7
C113 C18 C95 121.1(2)
C113 C18 C158 120.0(2)
C113 C33 H33 119.3
C113 C124 H12F 109.5
C113 C124 H12H 109.5
C113 C124 H12G 109.5
C114 C66 C56 122.1(3)
C114 C66 H66 118.9
C114 C149 C138 122.8(3)
C114 C149 H14F 118.6
C115 N5 Fe2 121.33(18)
C115 C51 H51 126.1
C115 C62 C27 115.5(2)
C116 C139 C17 122.4(3)
C116 C139 H13C 118.8
H11F C117 H11E 109.5
H11F C117 H11D 109.5
H11E C117 H11D 109.5
C118 C40 C56 120.6(3)
C118 C77 H77 119.2
C119 C38 H38 119.4
C119 C49 C28 120.7(3)
C119 C49 H49 119.7
C120 C109 C96 118.5(2)
C120 C109 C134 123.3(2)
C120 C136 C128 119.7(3)
C120 C136 H13B 120.1
C121 C12 H12A 109.5
C121 C12 H12C 109.5
C121 C12 H12B 109.5
C121 C27 C62 120.3(3)
C121 C27 C140 121.3(3)
C121 C53 H53 118.9
C122 C25 H25 119.2
C122 C25 C137 121.6(3)
C122 C79 H79 120.8
C123 C97 H97 119.6
C123 C100 C143 121.2(3)
H12F C124 H12H 109.5
H12F C124 H12G 109.5
H12H C124 H12G 109.5
C125 C58 H58 119.8
C125 C155 C144 121.4(3)
C125 C155 H15A 119.3
C126 C90 C75 122.6(2)
C126 C90 H90 118.7
C126 C166 H16H 118.9
C127 C137 C25 117.3(2)
C127 C157 C79 120.9(3)
C127 C157 H15C 119.5
C128 C70 H70 119.8
C128 C70 C96 120.5(3)
C128 C136 H13B 120.1
C129 C35 H35 120.0
C129 C35 C46 119.9(3)
C129 C65 H65 120.2
C132 C31 H31 119.5
C132 C65 H65 120.2
C132 C65 C129 119.6(4)
C133 C52 H52 119.3
C133 C147 H14E 119.7
C134 C145 H14D 119.0
C134 C145 C146 122.1(2)
C134 C148 C76 116.9(2)
C135 C43 C34 120.1(3)
C135 C43 H43 120.0
C135 C142 C26 118.3(3)
C135 C142 C146 121.1(3)
C136 C120 H12 119.4
C136 C128 H12J 120.2
C137 N3 Fe1 126.75(16)
C137 N3 C17 117.3(2)
C137 C25 H25 119.2
C137 C127 H12I 119.5
C138 C149 H14F 118.6
C138 C154 C56 120.0(3)
C138 C154 C68 119.9(3)
C139 C17 H17 104.6
C139 C116 C63 121.8(3)
C139 C116 H11C 119.1
C140 C27 C62 118.4(3)
C140 C48 H48 118.9
C140 C73 H73B 109.5
C140 C73 H73C 109.5
C140 C73 H73A 109.5
C141 C22 H22 119.7
C141 C102 H10A 119.7
C142 C26 H26 119.7
C142 C135 C43 121.1(3)
C142 C135 H13A 119.4
C143 C57 H57 118.4
C143 C57 C91 123.1(3)
C143 C84 C19 121.1(3)
C143 C84 H84 119.4
C144 C41 H41 120.1
C144 C155 H15A 119.3
C145 C134 C109 117.8(2)
C145 C134 C148 119.7(2)
C145 C146 C142 120.9(2)
C146 C45 H45 118.7
C146 C145 H14D 119.0
C147 C112 H11B 119.9
C147 C133 C91 121.9(3)
C148 C134 C109 122.5(2)
C148 C167 C141 124.0(2)
C149 C114 C125 121.2(3)
C149 C138 C46 117.8(3)
C149 C138 C154 118.6(3)
C150 C54 H54 119.5
C150 C54 C161 121.1(3)
C150 C106 H10D 120.5
C151 C24 C22 120.7(3)
C151 C24 H24 119.6
C151 C98 H98 119.8
C151 C98 C102 120.4(3)
C152 N1 Fe1 114.28(15)
C152 C71 H71 125.6
C152 C158 C18 115.8(2)
C152 C158 C111 128.3(2)
C154 C56 C40 124.1(3)
C154 C138 C46 123.5(3)
C155 C125 C58 117.6(3)
C155 C125 C114 120.3(3)
C155 C144 H14 120.0
C156 C72 H72 126.5
C156 C72 C168 107.0(3)
C157 C79 H79 120.8
C157 C79 C122 118.5(3)
C157 C127 H12I 119.5
C157 C127 C137 121.0(3)
C158 C111 N2 124.6(2)
C158 C111 C156 126.8(2)
C158 C152 N1 125.0(2)
C158 C152 C71 127.0(2)
C159 C67 H67 119.8
C159 C67 C83 120.5(3)
C159 C97 H97 119.6
C159 C97 C123 120.9(3)
H16B C160 H16C 109.5
H16B C160 H16A 109.5
H16C C160 H16A 109.5
C161 C54 H54 119.5
C161 C86 C36 119.3(3)
C161 C86 H86 120.4
C162 C110 C55 106.8(3)
C162 C110 H11A 126.6
C163 C69 H69 119.4
C163 C105 H10C 119.6
C164 C71 H71 125.6
C164 C71 C152 108.8(2)
C164 C76 C148 123.8(2)
C165 C26 H26 119.7
C165 C26 C142 120.6(3)
C165 C34 H34 120.2
C165 C34 C43 119.6(3)
C166 C108 C16 119.0(2)
C166 C108 C150 117.1(2)
C166 C126 C28 121.1(3)
C167 C45 H45 118.7
C167 C45 C146 122.6(2)
C167 C148 C76 123.7(2)
C167 C148 C134 119.2(2)
C168 N2 Fe1 134.33(17)
C168 N2 C111 105.9(2)
C168 C72 H72 126.5
C9 C15 H15E 120.0
C9 C92 C89 120.8(4)
C9 C92 H92 119.6
C15 C9 H9 119.5
C15 C170 C29 118.8(4)
C15 C170 H17A 120.6
C29 C170 H17A 120.6
C29 C89 H89 120.6
C170 C15 C9 120.0(4)
C170 C15 H15E 120.0
C170 C29 H29 119.7
C170 C29 C89 120.7(4)
C89 C29 H29 119.7
C89 C92 H92 119.6
C92 C9 H9 119.5
C92 C9 C15 120.9(4)
C92 C89 C29 118.9(4)
C92 C89 H89 120.6
C1 C2 H2 118.8
C1 C5 H5 120.1
C2 C1 H1 121.0
C2 C1 C5 118.0(6)
C2 C6 H6 120.8
C3 C4 H4 119.0
C3 C5 C1 119.7(5)
C3 C5 H5 120.1
C4 C3 H3 120.4
C4 C6 C2 118.5(4)
C4 C6 H6 120.8
C5 C1 H1 121.0
C5 C3 H3 120.4
C5 C3 C4 119.2(5)
C6 C2 C1 122.3(5)
C6 C2 H2 118.8
C6 C4 C3 122.1(5)
C6 C4 H4 119.0
C7 C8 H8 119.5
C7 C8 C80 121.0(6)
C7 C93 C13 120.4(5)
C7 C93 H93 119.8
C8 C7 H7 118.4
C8 C80 H80 121.9
C8 C80 C85 116.3(5)
C13 C85 C80 118.8(5)
C13 C85 H85 120.6
C13 C93 H93 119.8
C80 C8 H8 119.5
C80 C85 H85 120.6
C85 C13 H13D 119.9
C85 C80 H80 121.9
C93 C7 H7 118.4
C93 C7 C8 123.2(6)
C93 C13 H13D 119.9
C93 C13 C85 120.3(5)
C39 C107 C104 120.0(4)
C39 C107 H10G 120.0
C39 C130 H13E 119.9
C101 C130 C39 120.2(4)
C101 C130 H13E 119.9
C101 C131 C104 119.2(4)
C101 C131 H13F 120.4
C104 C107 H10G 120.0
C104 C131 H13F 120.4
C107 C39 H39 120.2
C107 C39 C130 119.7(4)
C107 C104 H10F 119.6
C107 C104 C131 120.7(4)
C130 C39 H39 120.2
C130 C101 H10E 119.9
C131 C101 H10E 119.9
C131 C101 C130 120.1(4)
C131 C104 H10F 119.6

loop_
_geom_bond_atom_site_label_1
_geom_bond_atom_site_label_2
_geom_bond_distance
Cl2 Fe2 2.2022(10)
Fe1 Cl1 2.2282(8)
Fe1 N3 1.886(2)
Fe1 N2 1.997(2)
Fe1 N1 1.9704(19)
Fe2 N4 2.008(2)
Fe2 N5 1.981(2)
Fe2 N6 1.810(2)
N3 C17 1.484(3)
N3 C137 1.391(3)
N4 C55 1.348(4)
N4 C94 1.407(3)
N2 C111 1.401(3)
N2 C168 1.348(3)
N1 C76 1.350(3)
N1 C152 1.419(3)
N5 C68 1.351(4)
N5 C115 1.408(3)
N6 C63 1.276(3)
C10 H10 0.9300
C10 C81 1.396(6)
C10 C82 1.383(5)
C11 H11 0.9300
C11 C77 1.377(6)
C11 C103 1.374(6)
C12 H12A 0.9600
C12 H12C 0.9600
C12 H12B 0.9600
C12 C121 1.483(5)
C14 H14B 0.9600
C14 H14A 0.9600
C14 H14C 0.9600
C14 C60 1.519(4)
C16 C75 1.417(3)
C16 C108 1.404(4)
C16 C168 1.485(4)
C17 H17 0.9800
C17 C47 1.489(4)
C17 C139 1.490(4)
C18 C95 1.396(4)
C18 C113 1.391(4)
C18 C158 1.507(4)
C19 C82 1.496(4)
C19 C84 1.401(4)
C19 C87 1.390(4)
C20 C48 1.373(5)
C20 C53 1.362(5)
C20 C117 1.517(4)
C21 H21 0.9300
C21 C44 1.360(4)
C21 C105 1.378(4)
C22 H22 0.9300
C22 C24 1.388(3)
C22 C141 1.394(3)
C23 H23 0.9300
C23 C41 1.361(5)
C23 C58 1.386(4)
C24 H24 0.9300
C24 C151 1.365(4)
C25 H25 0.9300
C25 C122 1.370(4)
C25 C137 1.399(4)
C26 H26 0.9300
C26 C142 1.402(4)
C26 C165 1.377(4)
C27 C62 1.506(4)
C27 C121 1.387(4)
C27 C140 1.387(4)
C28 C30 1.392(4)
C28 C49 1.386(4)
C28 C126 1.475(4)
C30 H30 0.9300
C30 C50 1.387(4)
C31 H31 0.9300
C31 C46 1.363(4)
C31 C132 1.391(4)
C32 H32 0.9300
C32 C78 1.384(5)
C32 C82 1.385(5)
C33 H33 0.9300
C33 C60 1.386(4)
C33 C113 1.389(4)
C34 H34 0.9300
C34 C43 1.385(4)
C34 C165 1.362(4)
C35 H35 0.9300
C35 C46 1.389(4)
C35 C129 1.386(5)
C36 H36 0.9300
C36 C86 1.377(4)
C36 C106 1.395(4)
C38 H38 0.9300
C38 C50 1.367(5)
C38 C119 1.373(5)
C40 C56 1.489(5)
C40 C169 1.391(5)
C40 C118 1.398(5)
C41 H41 0.9300
C41 C144 1.367(5)
C42 H42 0.9300
C42 C51 1.364(4)
C42 C68 1.389(4)
C43 H43 0.9300
C43 C135 1.381(4)
C44 H44 0.9300
C44 C74 1.364(4)
C45 H45 0.9300
C45 C146 1.392(3)
C45 C167 1.389(4)
C46 C138 1.511(4)
C47 H47 0.9300
C47 C59 1.331(3)
C48 H48 0.9300
C48 C140 1.389(4)
C49 H49 0.9300
C49 C119 1.380(4)
C50 H50 0.9300
C51 H51 0.9300
C51 C115 1.391(4)
C52 H52 0.9300
C52 C64 1.368(4)
C52 C133 1.391(4)
C53 H53 0.9300
C53 C121 1.397(4)
C54 H54 0.9300
C54 C150 1.381(4)
C54 C161 1.382(4)
C55 C87 1.487(4)
C55 C110 1.414(4)
C56 C66 1.405(4)
C56 C154 1.410(4)
C57 H57 0.9300
C57 C91 1.401(4)
C57 C143 1.386(4)
C58 H58 0.9300
C58 C125 1.394(4)
C59 H59 0.9300
C59 C63 1.462(4)
C60 C61 1.367(4)
C61 H61 0.9300
C61 C95 1.383(4)
C62 C94 1.375(4)
C62 C115 1.410(4)
C63 C116 1.462(4)
C64 H64 0.9300
C64 C99 1.385(5)
C65 H65 0.9300
C65 C129 1.369(5)
C65 C132 1.349(5)
C66 H66 0.9300
C66 C114 1.380(4)
C67 H67 0.9300
C67 C83 1.384(4)
C67 C159 1.369(4)
C68 C154 1.486(4)
C69 H69 0.9300
C69 C74 1.376(4)
C69 C163 1.379(4)
C70 H70 0.9300
C70 C96 1.375(4)
C70 C128 1.368(4)
C71 H71 0.9300
C71 C152 1.401(3)
C71 C164 1.356(4)
C72 H72 0.9300
C72 C156 1.366(4)
C72 C168 1.392(4)
C73 H73B 0.9600
C73 H73C 0.9600
C73 H73A 0.9600
C73 C140 1.515(5)
C74 H74 0.9300
C75 C90 1.387(4)
C75 C163 1.486(4)
C76 C148 1.484(4)
C76 C164 1.408(3)
C77 H77 0.9300
C77 C118 1.380(6)
C78 H78 0.9300
C78 C88 1.379(7)
C79 H79 0.9300
C79 C122 1.389(4)
C79 C157 1.385(4)
C81 H81 0.9300
C81 C88 1.371(8)
C83 H83 0.9300
C83 C100 1.384(4)
C84 H84 0.9300
C84 C143 1.380(4)
C86 H86 0.9300
C86 C161 1.356(4)
C87 C91 1.397(4)
C88 H88 0.9300
C90 H90 0.9300
C90 C126 1.382(4)
C91 C133 1.482(4)
C94 C162 1.417(4)
C95 C160 1.501(4)
C96 H96 0.9300
C96 C109 1.387(3)
C97 H97 0.9300
C97 C123 1.381(4)
C97 C159 1.364(4)
C98 H98 0.9300
C98 C102 1.390(3)
C98 C151 1.382(4)
C99 H99 0.9300
C99 C112 1.375(5)
C100 C123 1.387(4)
C100 C143 1.480(4)
C102 H10A 0.9300
C102 C141 1.391(4)
C103 H10B 0.9300
C103 C169 1.380(5)
C169 H16 0.9300
C105 H10C 0.9300
C105 C163 1.390(4)
C106 H10D 0.9300
C106 C150 1.395(4)
C108 C150 1.500(3)
C108 C166 1.391(4)
C109 C120 1.373(4)
C109 C134 1.501(4)
C110 H11A 0.9300
C110 C162 1.358(4)
C111 C156 1.404(4)
C111 C158 1.393(4)
C112 H11B 0.9300
C112 C147 1.379(4)
C113 C124 1.514(4)
C114 C125 1.483(4)
C114 C149 1.381(4)
C116 H11C 0.9300
C116 C139 1.328(3)
C117 H11F 0.9600
C117 H11E 0.9600
C117 H11D 0.9600
C118 H11G 0.9300
C119 H11H 0.9300
C120 H12 0.9300
C120 C136 1.376(4)
C122 H12D 0.9300
C123 H12E 0.9300
C124 H12F 0.9600
C124 H12H 0.9600
C124 H12G 0.9600
C125 C155 1.382(5)
C126 C166 1.393(3)
C127 H12I 0.9300
C127 C137 1.392(3)
C127 C157 1.380(4)
C128 H12J 0.9300
C128 C136 1.381(4)
C129 H12K 0.9300
C132 H13 0.9300
C133 C147 1.399(4)
C134 C145 1.380(4)
C134 C148 1.413(3)
C135 H13A 0.9300
C135 C142 1.361(4)
C136 H13B 0.9300
C138 C149 1.391(4)
C138 C154 1.401(4)
C139 H13C 0.9300
C141 C167 1.495(3)
C142 C146 1.480(4)
C144 H14 0.9300
C144 C155 1.389(4)
C145 H14D 0.9300
C145 C146 1.392(4)
C147 H14E 0.9300
C148 C167 1.412(3)
C149 H14F 0.9300
C151 H15 0.9300
C152 C158 1.383(4)
C155 H15A 0.9300
C156 H15B 0.9300
C157 H15C 0.9300
C159 H15D 0.9300
C160 H16B 0.9600
C160 H16C 0.9600
C160 H16A 0.9600
C161 H16D 0.9300
C162 H16E 0.9300
C164 H16F 0.9300
C165 H16G 0.9300
C166 H16H 0.9300
C9 H9 0.9300
C9 C15 1.361(5)
C9 C92 1.337(6)
C15 H15E 0.9300
C15 C170 1.352(5)
C29 H29 0.9300
C29 C170 1.373(5)
C29 C89 1.374(6)
C170 H17A 0.9300
C89 H89 0.9300
C89 C92 1.344(6)
C92 H92 0.9300
C1 H1 0.9300
C1 C2 1.348(7)
C1 C5 1.376(7)
C2 H2 0.9300
C2 C6 1.329(6)
C3 H3 0.9300
C3 C4 1.352(6)
C3 C5 1.338(7)
C4 H4 0.9300
C4 C6 1.322(5)
C5 H5 0.9300
C6 H6 0.9300
C7 H7 0.9300
C7 C8 1.315(8)
C7 C93 1.264(6)
C8 H8 0.9300
C8 C80 1.366(8)
C13 H13D 0.9300
C13 C85 1.352(7)
C13 C93 1.349(6)
C80 H80 0.9300
C80 C85 1.408(8)
C85 H85 0.9300
C93 H93 0.9300
C39 H39 0.9300
C39 C107 1.345(4)
C39 C130 1.374(4)
C101 H10E 0.9300
C101 C130 1.371(5)
C101 C131 1.341(5)
C104 H10F 0.9300
C104 C107 1.357(5)
C104 C131 1.380(5)
C107 H10G 0.9300
C130 H13E 0.9300
C131 H13F 0.9300

loop_
_platon_squeeze_void_nr
_platon_squeeze_void_average_x
_platon_squeeze_void_average_y
_platon_squeeze_void_average_z
_platon_squeeze_void_volume
_platon_squeeze_void_count_electrons
_platon_squeeze_void_content
1 0.033 0.033 1.000 1036 242 ' '
2 0.355 0.445 0.815 6 0 ' '
3 0.476 0.019 0.256 10 1 ' '
4 0.524 0.981 0.744 9 0 ' '
5 0.645 0.555 0.185 7 0 ' '
